data_7247924
loop_
_publ_author_name
'Novikov, Anton P.'
'Safonov, Alexey V.'
'German, Konstantin E.'
'Grigoriev, Mikhail S.'

_publ_section_title
;
 What kind of interactions we may get moving from zwitter to
 &#x201C;dritter&#x201D; ions: C--O&#x22EF;Re(O4) and Re--O&#x22EF;Re(O4)
 anion&#x22EF;anion interactions make structural difference between
 l-histidinium perrhenate and pertechnetate
;
_journal_issue 1
_journal_name_full CrystEngComm
_journal_page_first 61
_journal_page_last 69
_journal_paper_doi 10.1039/D3CE01164J
_journal_volume 26
_journal_year 2024
_chemical_absolute_configuration ad
_chemical_formula_moiety 'O4 Re, C6 H10 N3 O2'
_chemical_formula_sum 'C6 H10 N3 O6 Re'
_chemical_formula_weight 406.37
_space_group_crystal_system orthorhombic
_space_group_IT_number 19
_space_group_name_Hall 'P 2ac 2ab'
_space_group_name_H-M_alt 'P 21 21 21'
_atom_sites_solution_hydrogens geom
_audit_creation_date 2023-08-04
_audit_creation_method
;
Olex2 1.5
(compiled 2023.03.06 svn.rbb2c1857 for OlexSys, GUI svn.r6748)
;
_audit_update_record
;
2023-10-03 deposited with the CCDC.	2023-11-21 downloaded from the CCDC.
;
_cell_angle_alpha 90
_cell_angle_beta 90
_cell_angle_gamma 90
_cell_formula_units_Z 12
_cell_length_a 9.2915(3)
_cell_length_b 17.0748(5)
_cell_length_c 19.5885(5)
_cell_measurement_reflns_used 9995
_cell_measurement_temperature 100.15
_cell_measurement_theta_max 32.981
_cell_measurement_theta_min 3.240
_cell_volume 3107.73(16)
_computing_cell_refinement 'SAINT v7.68A (Bruker, 2009)'
_computing_data_reduction 'SAINT v7.68A (Bruker, 2009)'
_computing_molecular_graphics 'Olex2 1.5 (Dolomanov et al., 2009)'
_computing_publication_material 'Olex2 1.5 (Dolomanov et al., 2009)'
_computing_structure_refinement 'SHELXL 2018/3 (Sheldrick, 2015)'
_diffrn_ambient_temperature 100
_diffrn_measured_fraction_theta_full 0.992
_diffrn_measured_fraction_theta_max 0.996
_diffrn_measurement_device_type 'Bruker KAPPA APEX II area-detector diffractometer'
_diffrn_measurement_method '\f and \w scans'
_diffrn_radiation_type MoK\a
_diffrn_radiation_wavelength 0.71073
_diffrn_reflns_av_R_equivalents 0.0625
_diffrn_reflns_av_unetI/netI 0.0632
_diffrn_reflns_Laue_measured_fraction_full 0.992
_diffrn_reflns_Laue_measured_fraction_max 0.996
_diffrn_reflns_limit_h_max 14
_diffrn_reflns_limit_h_min -14
_diffrn_reflns_limit_k_max 26
_diffrn_reflns_limit_k_min -27
_diffrn_reflns_limit_l_max 31
_diffrn_reflns_limit_l_min -30
_diffrn_reflns_number 53445
_diffrn_reflns_point_group_measured_fraction_full 0.994
_diffrn_reflns_point_group_measured_fraction_max 0.997
_diffrn_reflns_theta_full 25.242
_diffrn_reflns_theta_max 34.998
_diffrn_reflns_theta_min 4.141
_diffrn_source_current 30.0
_diffrn_source_power 1.5
_diffrn_source_voltage 50.0
_exptl_absorpt_coefficient_mu 11.750
_exptl_absorpt_correction_T_max 0.7469
_exptl_absorpt_correction_T_min 0.5491
_exptl_absorpt_correction_type multi-scan
_exptl_absorpt_process_details
;
SADABS-2008/1 (Bruker,2008) was used for absorption correction.
wR2(int) was 0.0970 before and 0.0696 after correction.
The Ratio of minimum to maximum transmission is 0.7352.
The \l/2 correction factor is 0.0015.
;
_exptl_crystal_colour colourless
_exptl_crystal_colour_primary colourless
_exptl_crystal_density_diffrn 2.606
_exptl_crystal_description fragment
_exptl_crystal_F_000 2280
_exptl_crystal_size_max 0.22
_exptl_crystal_size_mid 0.18
_exptl_crystal_size_min 0.12
_refine_diff_density_max 1.012
_refine_diff_density_min -1.893
_refine_diff_density_rms 0.224
_refine_ls_abs_structure_details
;
 Flack x determined using 4786 quotients [(I+)-(I-)]/[(I+)+(I-)]
 (Parsons, Flack and Wagner, Acta Cryst. B69 (2013) 249-259).
;
_refine_ls_abs_structure_Flack -0.017(6)
_refine_ls_extinction_method none
_refine_ls_goodness_of_fit_ref 0.969
_refine_ls_hydrogen_treatment constr
_refine_ls_matrix_type full
_refine_ls_number_parameters 436
_refine_ls_number_reflns 13630
_refine_ls_number_restraints 0
_refine_ls_restrained_S_all 0.969
_refine_ls_R_factor_all 0.0421
_refine_ls_R_factor_gt 0.0318
_refine_ls_shift/su_max 0.002
_refine_ls_shift/su_mean 0.000
_refine_ls_structure_factor_coef Fsqd
_refine_ls_weighting_details 'w=1/[\s^2^(Fo^2^)] where P=(Fo^2^+2Fc^2^)/3'
_refine_ls_weighting_scheme calc
_refine_ls_wR_factor_gt 0.0505
_refine_ls_wR_factor_ref 0.0535
_reflns_Friedel_coverage 0.824
_reflns_Friedel_fraction_full 0.998
_reflns_Friedel_fraction_max 0.998
_reflns_number_gt 11851
_reflns_number_total 13630
_reflns_threshold_expression 'I > 2\s(I)'
_cod_data_source_file d3ce01164j2.cif
_cod_data_source_block h
_cod_database_code 7247924
_shelx_shelxl_version_number 2018/3
_shelx_space_group_comment
;
The symmetry employed for this shelxl refinement is uniquely defined
by the following loop, which should always be used as a source of
symmetry information in preference to the above space-group names.
They are only intended as comments.
;
_shelx_estimated_absorpt_t_max 0.333
_shelx_estimated_absorpt_t_min 0.182
_olex2_refinement_description
;
1.a Ternary CH refined with riding coordinates:
 C12(H12A), C22(H22A), C32(H32A)
1.b Secondary CH2 refined with riding coordinates:
 C13(H13A,H13B), C23(H23A,H23B), C33(H33A,H33B)
1.c Aromatic/amide H refined with riding coordinates:
 N12(H12), N13(H13), N22(H22), N23(H23), N32(H32), N33(H33), C15(H15),
 C16(H16), C25(H25), C26(H26), C35(H35), C36(H36)
1.d Idealised Me refined as rotating group:
 N11(H11A,H11B,H11C), N21(H21A,H21B,H21C), N31(H31A,H31B,H31C)
;
_olex2_submission_special_instructions 'No special instructions were received'

loop_
_space_group_symop_operation_xyz
'x, y, z'
'-x+1/2, -y, z+1/2'
'-x, y+1/2, -z+1/2'
'x+1/2, -y+1/2, -z'

loop_
_atom_site_label
_atom_site_type_symbol
_atom_site_fract_x
_atom_site_fract_y
_atom_site_fract_z
_atom_site_U_iso_or_equiv
_atom_site_adp_type
_atom_site_occupancy
_atom_site_site_symmetry_order
_atom_site_calc_flag
_atom_site_refinement_flags_posn
_atom_site_refinement_flags_adp
_atom_site_refinement_flags_occupancy
_atom_site_disorder_assembly
_atom_site_disorder_group
Re1 Re 0.45239(3) 0.23717(2) 0.48630(2) 0.00961(4) Uani 1 1 d . . . . .
Re2 Re 0.55027(3) 0.70474(2) 0.32815(2) 0.01096(5) Uani 1 1 d . . . . .
Re3 Re 0.46395(3) 0.22148(2) 0.85076(2) 0.00993(5) Uani 1 1 d . . . . .
O11 O 0.5907(5) 0.2799(3) 0.4400(2) 0.0174(10) Uani 1 1 d . . . . .
O12 O 0.4712(5) 0.1369(2) 0.4876(2) 0.0193(9) Uani 1 1 d . . . . .
O13 O 0.2916(4) 0.2626(3) 0.4484(2) 0.0167(9) Uani 1 1 d . . . . .
O14 O 0.4518(5) 0.2725(2) 0.5690(2) 0.0168(9) Uani 1 1 d . . . . .
O15 O 0.5259(5) 0.6227(2) 0.5247(2) 0.0167(9) Uani 1 1 d . . . . .
O16 O 0.5795(4) 0.4969(2) 0.5014(2) 0.0163(10) Uani 1 1 d . . . . .
O21 O 0.5518(6) 0.7393(3) 0.4113(2) 0.0233(10) Uani 1 1 d . . . . .
O22 O 0.7164(5) 0.6631(3) 0.3119(2) 0.0227(11) Uani 1 1 d . . . . .
O23 O 0.4165(5) 0.6356(3) 0.3201(2) 0.0226(11) Uani 1 1 d . . . . .
O24 O 0.5185(5) 0.7824(2) 0.2739(2) 0.0178(9) Uani 1 1 d . . . . .
O25 O 0.0133(4) 0.8586(3) 0.1766(2) 0.0180(10) Uani 1 1 d . . . . .
O26 O 0.0684(4) 0.9857(2) 0.1595(2) 0.0156(9) Uani 1 1 d . . . . .
O31 O 0.4789(5) 0.2826(2) 0.9210(2) 0.0157(9) Uani 1 1 d . . . . .
O32 O 0.3018(5) 0.1711(3) 0.8542(2) 0.0192(10) Uani 1 1 d . . . . .
O33 O 0.6093(5) 0.1590(3) 0.8450(2) 0.0239(11) Uani 1 1 d . . . . .
O34 O 0.4581(5) 0.2783(3) 0.77776(19) 0.0206(10) Uani 1 1 d . . . . .
O35 O 0.9297(4) 0.3474(2) 0.6697(2) 0.0142(9) Uani 1 1 d . . . . .
O36 O 0.8716(4) 0.4753(2) 0.6748(2) 0.0138(9) Uani 1 1 d . . . . .
N11 N 0.7811(5) 0.6785(3) 0.5006(2) 0.0117(10) Uani 1 1 d . . . . .
H11A H 0.707071 0.706179 0.482081 0.018 Uiso 1 1 calc R U . . .
H11B H 0.865777 0.695425 0.482458 0.018 Uiso 1 1 calc R U . . .
H11C H 0.782322 0.685840 0.546631 0.018 Uiso 1 1 calc R U . . .
N12 N 1.0844(5) 0.5439(3) 0.4429(3) 0.0109(10) Uani 1 1 d . . . . .
H12 H 1.039443 0.521640 0.408395 0.013 Uiso 1 1 calc R U . . .
N13 N 1.2521(6) 0.5963(3) 0.5036(3) 0.0143(11) Uani 1 1 d . . . . .
H13 H 1.336692 0.614633 0.516028 0.017 Uiso 1 1 calc R U . . .
N21 N 0.2846(5) 0.8143(3) 0.1883(2) 0.0120(10) Uani 1 1 d . . . . .
H21A H 0.204469 0.786342 0.199266 0.018 Uiso 1 1 calc R U . . .
H21B H 0.358175 0.800212 0.216392 0.018 Uiso 1 1 calc R U . . .
H21C H 0.309436 0.804375 0.144229 0.018 Uiso 1 1 calc R U . . .
N22 N 0.5624(5) 0.9576(3) 0.2438(2) 0.0107(9) Uani 1 1 d . . . . .
H22 H 0.511017 0.980334 0.275946 0.013 Uiso 1 1 calc R U . . .
N23 N 0.7423(6) 0.9048(3) 0.1908(3) 0.0147(11) Uani 1 1 d . . . . .
H23 H 0.829136 0.886789 0.182117 0.018 Uiso 1 1 calc R U . . .
N31 N 0.6577(5) 0.3010(3) 0.6695(3) 0.0116(9) Uani 1 1 d . . . . .
H31A H 0.737843 0.271607 0.662080 0.017 Uiso 1 1 calc R U . . .
H31B H 0.583509 0.281702 0.644234 0.017 Uiso 1 1 calc R U . . .
H31C H 0.634116 0.299258 0.714552 0.017 Uiso 1 1 calc R U . . .
N32 N 0.3850(5) 0.4404(3) 0.5899(3) 0.0123(10) Uani 1 1 d . . . . .
H32 H 0.439613 0.460675 0.557694 0.015 Uiso 1 1 calc R U . . .
N33 N 0.1993(5) 0.3932(3) 0.6418(3) 0.0136(11) Uani 1 1 d . . . . .
H33 H 0.111251 0.376570 0.649823 0.016 Uiso 1 1 calc R U . . .
C11 C 0.6082(6) 0.5683(4) 0.5056(3) 0.0115(11) Uani 1 1 d . . . . .
C12 C 0.7618(6) 0.5932(3) 0.4853(3) 0.0092(10) Uani 1 1 d . . . . .
H12A H 0.774267 0.584872 0.435084 0.011 Uiso 1 1 calc R U . . .
C13 C 0.8717(6) 0.5433(3) 0.5232(3) 0.0109(11) Uani 1 1 d . . . . .
H13A H 0.858426 0.551150 0.572860 0.013 Uiso 1 1 calc R U . . .
H13B H 0.852210 0.487450 0.513196 0.013 Uiso 1 1 calc R U . . .
C14 C 1.0242(6) 0.5605(3) 0.5056(3) 0.0095(11) Uani 1 1 d . . . . .
C15 C 1.2207(6) 0.5669(4) 0.4428(3) 0.0139(12) Uani 1 1 d . . . . .
H15 H 1.285184 0.562916 0.405332 0.017 Uiso 1 1 calc R U . . .
C16 C 1.1308(7) 0.5936(4) 0.5443(3) 0.0139(12) Uani 1 1 d . . . . .
H16 H 1.122853 0.611282 0.590178 0.017 Uiso 1 1 calc R U . . .
C21 C 0.0984(6) 0.9167(4) 0.1750(3) 0.0109(11) Uani 1 1 d . . . . .
C22 C 0.2543(6) 0.9002(3) 0.1967(3) 0.0092(11) Uani 1 1 d . . . . .
H22A H 0.263520 0.913343 0.246248 0.011 Uiso 1 1 calc R U . . .
C23 C 0.3621(6) 0.9505(3) 0.1572(3) 0.0102(11) Uani 1 1 d . . . . .
H23A H 0.354403 0.938065 0.107988 0.012 Uiso 1 1 calc R U . . .
H23B H 0.336876 1.006360 0.163273 0.012 Uiso 1 1 calc R U . . .
C24 C 0.5128(6) 0.9380(3) 0.1796(3) 0.0107(11) Uani 1 1 d . . . . .
C25 C 0.6992(7) 0.9367(4) 0.2497(3) 0.0132(12) Uani 1 1 d . . . . .
H25 H 0.757169 0.943379 0.289185 0.016 Uiso 1 1 calc R U . . .
C26 C 0.6278(6) 0.9047(3) 0.1462(3) 0.0137(12) Uani 1 1 d . . . . .
H26 H 0.628073 0.885350 0.100698 0.016 Uiso 1 1 calc R U . . .
C31 C 0.8432(6) 0.4045(4) 0.6676(3) 0.0102(11) Uani 1 1 d . . . . .
C32 C 0.6865(6) 0.3840(3) 0.6491(3) 0.0089(10) Uani 1 1 d . . . . .
H32A H 0.676831 0.387438 0.598324 0.011 Uiso 1 1 calc R U . . .
C33 C 0.5772(6) 0.4404(4) 0.6807(3) 0.0124(12) Uani 1 1 d . . . . .
H33A H 0.580418 0.435177 0.730972 0.015 Uiso 1 1 calc R U . . .
H33B H 0.604603 0.494761 0.668983 0.015 Uiso 1 1 calc R U . . .
C34 C 0.4271(6) 0.4255(3) 0.6566(3) 0.0098(11) Uani 1 1 d . . . . .
C35 C 0.2482(6) 0.4189(4) 0.5827(3) 0.0130(12) Uani 1 1 d . . . . .
H35 H 0.194356 0.421631 0.541597 0.016 Uiso 1 1 calc R U . . .
C36 C 0.3085(7) 0.3968(4) 0.6883(3) 0.0134(12) Uani 1 1 d . . . . .
H36 H 0.302529 0.381678 0.734903 0.016 Uiso 1 1 calc R U . . .

loop_
_atom_site_aniso_label
_atom_site_aniso_U_11
_atom_site_aniso_U_22
_atom_site_aniso_U_33
_atom_site_aniso_U_23
_atom_site_aniso_U_13
_atom_site_aniso_U_12
Re1 0.00973(9) 0.00990(10) 0.00922(9) -0.00009(8) -0.00069(9) -0.00109(9)
Re2 0.01226(10) 0.01033(11) 0.01029(10) 0.00072(8) -0.00252(9) 0.00007(10)
Re3 0.00797(9) 0.01380(11) 0.00802(9) -0.00039(8) 0.00053(8) 0.00074(8)
O11 0.014(2) 0.024(3) 0.015(2) 0.0070(19) 0.0001(16) -0.0031(17)
O12 0.021(2) 0.011(2) 0.025(2) -0.0009(18) 0.006(2) -0.0010(18)
O13 0.011(2) 0.024(3) 0.015(2) 0.0000(19) -0.0033(16) -0.0025(18)
O14 0.019(2) 0.015(2) 0.017(2) -0.0037(16) -0.0053(19) 0.001(2)
O15 0.008(2) 0.018(2) 0.024(2) -0.0068(18) 0.0012(18) -0.0016(17)
O16 0.011(2) 0.014(2) 0.024(3) -0.0034(18) 0.0051(17) -0.0027(15)
O21 0.031(3) 0.024(2) 0.015(2) -0.0036(18) -0.004(2) 0.004(3)
O22 0.018(2) 0.025(3) 0.024(3) 0.003(2) -0.0055(19) 0.007(2)
O23 0.024(3) 0.022(3) 0.021(3) -0.003(2) 0.003(2) -0.0123(19)
O24 0.019(2) 0.014(2) 0.020(2) 0.0031(18) -0.0029(18) 0.0052(18)
O25 0.011(2) 0.019(2) 0.025(2) -0.0036(19) -0.0003(18) -0.0005(17)
O26 0.0083(19) 0.016(2) 0.022(2) -0.0008(18) -0.0052(17) 0.0045(16)
O31 0.020(2) 0.015(2) 0.0125(19) -0.0038(16) -0.0025(16) -0.0046(18)
O32 0.013(2) 0.031(3) 0.013(2) -0.002(2) -0.0037(17) -0.0064(19)
O33 0.023(2) 0.026(3) 0.023(3) 0.000(2) 0.008(2) 0.012(2)
O34 0.020(2) 0.032(3) 0.0102(19) 0.0103(18) 0.0036(19) 0.007(2)
O35 0.0051(17) 0.019(2) 0.018(2) 0.0001(18) -0.0016(17) -0.0021(16)
O36 0.0089(18) 0.015(2) 0.018(2) 0.0009(18) 0.0000(18) -0.0041(16)
N11 0.008(2) 0.011(2) 0.016(3) 0.0006(19) 0.0001(18) -0.0029(18)
N12 0.008(2) 0.011(2) 0.014(2) -0.0041(19) 0.0014(17) -0.0003(17)
N13 0.007(2) 0.012(3) 0.024(3) 0.000(2) -0.003(2) 0.0003(18)
N21 0.009(2) 0.012(3) 0.015(2) 0.002(2) 0.0027(18) 0.0008(18)
N22 0.008(2) 0.010(2) 0.015(2) 0.0009(18) 0.0020(18) 0.0024(18)
N23 0.005(2) 0.013(3) 0.027(3) -0.003(2) 0.0007(19) 0.0018(18)
N31 0.0073(19) 0.013(2) 0.014(2) -0.001(2) 0.0006(18) -0.0018(18)
N32 0.010(2) 0.009(2) 0.018(3) 0.001(2) 0.0008(19) 0.0003(18)
N33 0.005(2) 0.012(3) 0.024(3) 0.004(2) 0.005(2) -0.0028(18)
C11 0.009(3) 0.018(3) 0.007(3) -0.002(2) 0.000(2) -0.002(2)
C12 0.008(2) 0.010(3) 0.009(3) 0.000(2) -0.001(2) 0.0010(19)
C13 0.010(3) 0.011(3) 0.011(3) 0.006(2) 0.001(2) 0.002(2)
C14 0.007(2) 0.010(3) 0.011(3) 0.004(2) 0.000(2) 0.002(2)
C15 0.008(3) 0.012(3) 0.021(3) -0.002(2) 0.002(2) 0.000(2)
C16 0.011(3) 0.014(3) 0.018(3) 0.001(2) -0.004(2) 0.002(2)
C21 0.008(2) 0.018(3) 0.006(3) -0.003(2) 0.002(2) 0.003(2)
C22 0.004(2) 0.011(3) 0.013(3) 0.000(2) -0.0001(19) 0.0008(19)
C23 0.006(2) 0.013(3) 0.012(3) 0.003(2) -0.001(2) 0.001(2)
C24 0.008(2) 0.012(3) 0.012(3) 0.000(2) 0.002(2) -0.001(2)
C25 0.013(3) 0.011(3) 0.016(3) -0.001(2) -0.002(2) 0.001(2)
C26 0.007(2) 0.017(3) 0.018(3) -0.003(3) 0.000(2) -0.004(2)
C31 0.010(2) 0.016(3) 0.005(2) 0.002(2) 0.000(2) -0.005(2)
C32 0.007(2) 0.010(3) 0.009(3) -0.002(2) 0.000(2) -0.0013(19)
C33 0.006(2) 0.015(3) 0.016(3) -0.005(2) -0.001(2) 0.000(2)
C34 0.007(2) 0.009(3) 0.013(3) -0.002(2) 0.001(2) 0.0028(19)
C35 0.006(2) 0.011(3) 0.022(3) 0.003(2) -0.005(2) -0.002(2)
C36 0.012(3) 0.011(3) 0.017(3) -0.001(2) 0.001(2) -0.001(2)

loop_
_atom_type_symbol
_atom_type_description
_atom_type_scat_dispersion_real
_atom_type_scat_dispersion_imag
_atom_type_scat_source
C C 0.0033 0.0016 'International Tables Vol C Tables 4.2.6.8 and 6.1.1.4'
H H 0.0000 0.0000 'International Tables Vol C Tables 4.2.6.8 and 6.1.1.4'
N N 0.0061 0.0033 'International Tables Vol C Tables 4.2.6.8 and 6.1.1.4'
O O 0.0106 0.0060 'International Tables Vol C Tables 4.2.6.8 and 6.1.1.4'
Re Re -1.0185 7.2310 'International Tables Vol C Tables 4.2.6.8 and 6.1.1.4'

loop_
_geom_angle_atom_site_label_1
_geom_angle_atom_site_label_2
_geom_angle_atom_site_label_3
_geom_angle
_geom_angle_site_symmetry_1
_geom_angle_site_symmetry_3
_geom_angle_publ_flag
O12 Re1 O11 110.5(2) . . ?
O12 Re1 O13 110.2(2) . . ?
O12 Re1 O14 109.5(2) . . ?
O13 Re1 O11 108.1(2) . . ?
O13 Re1 O14 108.2(2) . . ?
O14 Re1 O11 110.2(2) . . ?
O22 Re2 O21 107.8(2) . . ?
O23 Re2 O21 109.1(2) . . ?
O23 Re2 O22 110.2(2) . . ?
O23 Re2 O24 110.3(2) . . ?
O24 Re2 O21 108.5(2) . . ?
O24 Re2 O22 110.9(2) . . ?
O31 Re3 O32 109.7(2) . . ?
O33 Re3 O31 111.2(2) . . ?
O33 Re3 O32 112.1(2) . . ?
O33 Re3 O34 108.5(2) . . ?
O34 Re3 O31 108.75(19) . . ?
O34 Re3 O32 106.4(2) . . ?
H11A N11 H11B 109.5 . . ?
H11A N11 H11C 109.5 . . ?
H11B N11 H11C 109.5 . . ?
C12 N11 H11A 109.5 . . ?
C12 N11 H11B 109.5 . . ?
C12 N11 H11C 109.5 . . ?
C14 N12 H12 125.5 . . ?
C15 N12 H12 125.5 . . ?
C15 N12 C14 109.1(5) . . ?
C15 N13 H13 125.5 . . ?
C15 N13 C16 109.0(5) . . ?
C16 N13 H13 125.5 . . ?
H21A N21 H21B 109.5 . . ?
H21A N21 H21C 109.5 . . ?
H21B N21 H21C 109.5 . . ?
C22 N21 H21A 109.5 . . ?
C22 N21 H21B 109.5 . . ?
C22 N21 H21C 109.5 . . ?
C24 N22 H22 125.3 . . ?
C25 N22 H22 125.3 . . ?
C25 N22 C24 109.5(5) . . ?
C25 N23 H23 125.8 . . ?
C25 N23 C26 108.4(5) . . ?
C26 N23 H23 125.8 . . ?
H31A N31 H31B 109.5 . . ?
H31A N31 H31C 109.5 . . ?
H31B N31 H31C 109.5 . . ?
C32 N31 H31A 109.5 . . ?
C32 N31 H31B 109.5 . . ?
C32 N31 H31C 109.5 . . ?
C34 N32 H32 125.8 . . ?
C35 N32 H32 125.8 . . ?
C35 N32 C34 108.5(5) . . ?
C35 N33 H33 125.8 . . ?
C35 N33 C36 108.3(5) . . ?
C36 N33 H33 125.8 . . ?
O15 C11 C12 115.8(5) . . ?
O16 C11 O15 127.5(6) . . ?
O16 C11 C12 116.7(5) . . ?
N11 C12 C11 109.1(5) . . ?
N11 C12 H12A 108.8 . . ?
N11 C12 C13 111.4(5) . . ?
C11 C12 H12A 108.8 . . ?
C13 C12 C11 109.9(5) . . ?
C13 C12 H12A 108.8 . . ?
C12 C13 H13A 108.6 . . ?
C12 C13 H13B 108.6 . . ?
H13A C13 H13B 107.6 . . ?
C14 C13 C12 114.5(5) . . ?
C14 C13 H13A 108.6 . . ?
C14 C13 H13B 108.6 . . ?
N12 C14 C13 123.4(5) . . ?
C16 C14 N12 106.6(5) . . ?
C16 C14 C13 130.0(6) . . ?
N12 C15 H15 125.6 . . ?
N13 C15 N12 108.8(5) . . ?
N13 C15 H15 125.6 . . ?
N13 C16 H16 126.8 . . ?
C14 C16 N13 106.5(5) . . ?
C14 C16 H16 126.8 . . ?
O25 C21 C22 115.9(5) . . ?
O26 C21 O25 127.2(6) . . ?
O26 C21 C22 116.8(5) . . ?
N21 C22 C21 109.0(5) . . ?
N21 C22 H22A 108.0 . . ?
N21 C22 C23 111.7(5) . . ?
C21 C22 H22A 108.0 . . ?
C23 C22 C21 112.1(5) . . ?
C23 C22 H22A 108.0 . . ?
C22 C23 H23A 109.0 . . ?
C22 C23 H23B 109.0 . . ?
H23A C23 H23B 107.8 . . ?
C24 C23 C22 112.9(5) . . ?
C24 C23 H23A 109.0 . . ?
C24 C23 H23B 109.0 . . ?
N22 C24 C23 123.4(5) . . ?
C26 C24 N22 106.0(5) . . ?
C26 C24 C23 130.6(6) . . ?
N22 C25 N23 108.8(5) . . ?
N22 C25 H25 125.6 . . ?
N23 C25 H25 125.6 . . ?
N23 C26 H26 126.4 . . ?
C24 C26 N23 107.2(5) . . ?
C24 C26 H26 126.4 . . ?
O35 C31 C32 115.7(5) . . ?
O36 C31 O35 127.6(5) . . ?
O36 C31 C32 116.6(5) . . ?
N31 C32 C31 108.7(5) . . ?
N31 C32 H32A 107.8 . . ?
N31 C32 C33 111.7(5) . . ?
C31 C32 H32A 107.8 . . ?
C33 C32 C31 112.9(5) . . ?
C33 C32 H32A 107.8 . . ?
C32 C33 H33A 109.1 . . ?
C32 C33 H33B 109.1 . . ?
H33A C33 H33B 107.8 . . ?
C34 C33 C32 112.7(5) . . ?
C34 C33 H33A 109.1 . . ?
C34 C33 H33B 109.1 . . ?
N32 C34 C33 121.9(5) . . ?
C36 C34 N32 105.6(5) . . ?
C36 C34 C33 132.5(6) . . ?
N32 C35 H35 125.4 . . ?
N33 C35 N32 109.3(5) . . ?
N33 C35 H35 125.4 . . ?
N33 C36 H36 125.8 . . ?
C34 C36 N33 108.3(5) . . ?
C34 C36 H36 125.8 . . ?

loop_
_geom_bond_atom_site_label_1
_geom_bond_atom_site_label_2
_geom_bond_distance
_geom_bond_site_symmetry_2
_geom_bond_publ_flag
Re1 O11 1.733(4) . ?
Re1 O12 1.722(4) . ?
Re1 O13 1.724(4) . ?
Re1 O14 1.729(4) . ?
Re2 O21 1.733(4) . ?
Re2 O22 1.729(5) . ?
Re2 O23 1.722(4) . ?
Re2 O24 1.725(4) . ?
Re3 O31 1.733(4) . ?
Re3 O32 1.736(4) . ?
Re3 O33 1.725(4) . ?
Re3 O34 1.729(4) . ?
O15 C11 1.260(7) . ?
O16 C11 1.250(7) . ?
O25 C21 1.269(7) . ?
O26 C21 1.248(7) . ?
O35 C31 1.264(7) . ?
O36 C31 1.246(7) . ?
N11 H11A 0.9100 . ?
N11 H11B 0.9100 . ?
N11 H11C 0.9100 . ?
N11 C12 1.499(7) . ?
N12 H12 0.8800 . ?
N12 C14 1.380(7) . ?
N12 C15 1.326(7) . ?
N13 H13 0.8800 . ?
N13 C15 1.325(8) . ?
N13 C16 1.382(8) . ?
N21 H21A 0.9100 . ?
N21 H21B 0.9100 . ?
N21 H21C 0.9100 . ?
N21 C22 1.502(7) . ?
N22 H22 0.8800 . ?
N22 C24 1.380(7) . ?
N22 C25 1.325(7) . ?
N23 H23 0.8800 . ?
N23 C25 1.336(8) . ?
N23 C26 1.378(8) . ?
N31 H31A 0.9100 . ?
N31 H31B 0.9100 . ?
N31 H31C 0.9100 . ?
N31 C32 1.496(7) . ?
N32 H32 0.8800 . ?
N32 C34 1.389(8) . ?
N32 C35 1.330(7) . ?
N33 H33 0.8800 . ?
N33 C35 1.318(8) . ?
N33 C36 1.366(8) . ?
C11 C12 1.541(8) . ?
C12 H12A 1.0000 . ?
C12 C13 1.524(8) . ?
C13 H13A 0.9900 . ?
C13 H13B 0.9900 . ?
C13 C14 1.487(8) . ?
C14 C16 1.369(8) . ?
C15 H15 0.9500 . ?
C16 H16 0.9500 . ?
C21 C22 1.535(8) . ?
C22 H22A 1.0000 . ?
C22 C23 1.529(8) . ?
C23 H23A 0.9900 . ?
C23 H23B 0.9900 . ?
C23 C24 1.483(8) . ?
C24 C26 1.376(8) . ?
C25 H25 0.9500 . ?
C26 H26 0.9500 . ?
C31 C32 1.541(7) . ?
C32 H32A 1.0000 . ?
C32 C33 1.530(8) . ?
C33 H33A 0.9900 . ?
C33 H33B 0.9900 . ?
C33 C34 1.494(7) . ?
C34 C36 1.356(8) . ?
C35 H35 0.9500 . ?
C36 H36 0.9500 . ?

loop_
_geom_hbond_atom_site_label_D
_geom_hbond_atom_site_label_H
_geom_hbond_atom_site_label_A
_geom_hbond_distance_DH
_geom_hbond_distance_HA
_geom_hbond_distance_DA
_geom_hbond_angle_DHA
_geom_hbond_site_symmetry_A
_geom_hbond_publ_flag
N11 H11A O21 0.91 2.08 2.946(7) 158.7 . yes
N11 H11B O31 0.91 1.92 2.801(6) 163.4 2_664 yes
N11 H11C O32 0.91 2.11 2.950(7) 153.1 3_656 yes
N12 H12 O26 0.88 1.78 2.651(7) 172.8 3_645 yes
N13 H13 O15 0.88 1.77 2.616(7) 160.1 1_655 yes
N21 H21A O34 0.91 2.42 3.264(7) 154.0 2_564 yes
N21 H21B O24 0.91 1.89 2.799(6) 173.7 . yes
N21 H21C O11 0.91 1.94 2.830(6) 165.8 3_655 yes
N22 H22 O36 0.88 1.78 2.645(6) 165.4 4_466 yes
N23 H23 O25 0.88 1.78 2.653(7) 170.8 1_655 yes
N31 H31A O13 0.91 2.30 2.839(6) 118.0 4_556 yes
N31 H31B O14 0.91 1.92 2.787(6) 158.2 . yes
N31 H31C O22 0.91 2.45 3.087(7) 127.7 2_665 yes
N31 H31C O34 0.91 2.08 2.844(6) 140.5 . yes
N32 H32 O16 0.88 1.81 2.684(7) 169.4 . yes
N33 H33 O35 0.88 1.80 2.680(6) 176.6 1_455 yes
C13 H13A O36 0.99 2.38 3.189(7) 138.0 . yes
C13 H13B O12 0.99 2.39 3.219(7) 140.4 4_556 yes
C15 H15 O23 0.95 2.41 3.235(8) 144.8 1_655 yes
C23 H23A O16 0.99 2.44 3.252(7) 138.4 3_655 yes
C25 H25 O33 0.95 2.41 3.053(7) 125.1 2_664 yes
C26 H26 O13 0.95 2.42 3.143(8) 132.4 3_655 yes
C33 H33A O26 0.99 2.54 3.377(7) 142.4 4_566 yes
C35 H35 O12 0.95 2.37 3.071(7) 130.1 4_456 yes
C36 H36 O34 0.95 2.43 3.016(8) 119.6 . yes

loop_
_geom_torsion_atom_site_label_1
_geom_torsion_atom_site_label_2
_geom_torsion_atom_site_label_3
_geom_torsion_atom_site_label_4
_geom_torsion
_geom_torsion_site_symmetry_1
_geom_torsion_site_symmetry_2
_geom_torsion_site_symmetry_3
_geom_torsion_site_symmetry_4
_geom_torsion_publ_flag
O15 C11 C12 N11 5.9(7) . . . . ?
O15 C11 C12 C13 128.4(6) . . . . ?
O16 C11 C12 N11 -174.0(5) . . . . ?
O16 C11 C12 C13 -51.5(7) . . . . ?
O25 C21 C22 N21 22.4(7) . . . . ?
O25 C21 C22 C23 146.5(5) . . . . ?
O26 C21 C22 N21 -159.4(5) . . . . ?
O26 C21 C22 C23 -35.3(7) . . . . ?
O35 C31 C32 N31 26.4(7) . . . . ?
O35 C31 C32 C33 150.9(5) . . . . ?
O36 C31 C32 N31 -157.6(5) . . . . ?
O36 C31 C32 C33 -33.1(7) . . . . ?
N11 C12 C13 C14 -60.9(7) . . . . ?
N12 C14 C16 N13 0.2(6) . . . . ?
N21 C22 C23 C24 -60.0(7) . . . . ?
N22 C24 C26 N23 0.3(7) . . . . ?
N31 C32 C33 C34 -63.3(7) . . . . ?
N32 C34 C36 N33 1.0(7) . . . . ?
C11 C12 C13 C14 178.0(5) . . . . ?
C12 C13 C14 N12 -68.6(7) . . . . ?
C12 C13 C14 C16 111.6(7) . . . . ?
C13 C14 C16 N13 -180.0(5) . . . . ?
C14 N12 C15 N13 1.3(7) . . . . ?
C15 N12 C14 C13 179.3(5) . . . . ?
C15 N12 C14 C16 -0.9(7) . . . . ?
C15 N13 C16 C14 0.5(7) . . . . ?
C16 N13 C15 N12 -1.1(7) . . . . ?
C21 C22 C23 C24 177.4(5) . . . . ?
C22 C23 C24 N22 -65.4(8) . . . . ?
C22 C23 C24 C26 112.2(7) . . . . ?
C23 C24 C26 N23 -177.6(6) . . . . ?
C24 N22 C25 N23 0.7(7) . . . . ?
C25 N22 C24 C23 177.5(5) . . . . ?
C25 N22 C24 C26 -0.6(7) . . . . ?
C25 N23 C26 C24 0.2(7) . . . . ?
C26 N23 C25 N22 -0.6(7) . . . . ?
C31 C32 C33 C34 173.9(5) . . . . ?
C32 C33 C34 N32 -68.9(7) . . . . ?
C32 C33 C34 C36 110.3(7) . . . . ?
C33 C34 C36 N33 -178.2(6) . . . . ?
C34 N32 C35 N33 1.8(7) . . . . ?
C35 N32 C34 C33 177.6(5) . . . . ?
C35 N32 C34 C36 -1.7(7) . . . . ?
C35 N33 C36 C34 0.1(7) . . . . ?
C36 N33 C35 N32 -1.2(7) . . . . ?
